data_2022578
loop_
_publ_author_name
'Chen, Hui-Ru'

_publ_section_title
;
 A cadmium(II) coordination polymer with a fivefold interpenetrating
 diamondoid three-dimensional framework: synthesis, crystal structure,
 luminescence and photocatalytic properties
;
_journal_coeditor_code QF3049
_journal_issue 11
_journal_name_full 'Acta Crystallographica Section C'
_journal_page_first 734
_journal_page_last 739
_journal_paper_doi 10.1107/S2053229621010639
_journal_volume 77
_journal_year 2021
_chemical_formula_iupac '[Cd (C9 H6 O4) (C20 H18 N4)]'
_chemical_formula_moiety 'C29 H24 Cd N4 O4'
_chemical_formula_sum 'C29 H24 Cd N4 O4'
_chemical_formula_weight 604.93
_chemical_name_systematic
Poly[[\m~2~-4,4'-bis(2-methylimidazol-1-yl)-[1,1'-biphenyl]](\m~2~-5-methylisophthalato)cadmium(II)]
_space_group_crystal_system orthorhombic
_space_group_IT_number 19
_space_group_name_Hall 'P 2ac 2ab'
_space_group_name_H-M_alt 'P 21 21 21'
_atom_sites_solution_hydrogens geom
_audit_creation_method SHELXL-2014
_cell_angle_alpha 90.00
_cell_angle_beta 90.00
_cell_angle_gamma 90.00
_cell_formula_units_Z 4
_cell_length_a 14.438(3)
_cell_length_b 8.555(2)
_cell_length_c 21.315(4)
_cell_measurement_reflns_used 9858
_cell_measurement_temperature 293(2)
_cell_measurement_theta_max 26.10
_cell_measurement_theta_min 2.75
_cell_volume 2632.8(10)
_computing_cell_refinement
;
SAINT (Bruker, 2016)
;
_computing_data_collection
;
APEX3 (Bruker, 2016)
;
_computing_data_reduction
;
SAINT (Bruker, 2016)
;
_computing_molecular_graphics
;
DIAMOND (Brandenburg & Putz, 2005)
;
_computing_publication_material
;
SHELXL2018 (Sheldrick, 2015b)
;
_computing_structure_refinement
;
SHELXL2018 (Sheldrick, 2015b)
;
_computing_structure_solution
;
SHELXT2014 (Sheldrick, 2015a)
;
_diffrn_ambient_temperature 293(2)
_diffrn_measured_fraction_theta_full 0.995
_diffrn_measured_fraction_theta_max 0.980
_diffrn_measurement_device_type 'Bruker APEXII CCD'
_diffrn_measurement_method '\f and \w scans'
_diffrn_radiation_type MoK\a
_diffrn_radiation_wavelength 0.71075
_diffrn_reflns_av_R_equivalents 0.0362
_diffrn_reflns_av_unetI/netI 0.0281
_diffrn_reflns_limit_h_max 16
_diffrn_reflns_limit_h_min -17
_diffrn_reflns_limit_k_max 10
_diffrn_reflns_limit_k_min -10
_diffrn_reflns_limit_l_max 26
_diffrn_reflns_limit_l_min -26
_diffrn_reflns_number 36701
_diffrn_reflns_theta_full 25.242
_diffrn_reflns_theta_max 26.000
_diffrn_reflns_theta_min 2.768
_exptl_absorpt_coefficient_mu 0.872
_exptl_absorpt_correction_T_max 0.7455
_exptl_absorpt_correction_T_min 0.6640
_exptl_absorpt_correction_type multi-scan
_exptl_absorpt_process_details
;
(SADABS; Bruker, 2016)
;
_exptl_crystal_colour colorless
_exptl_crystal_density_diffrn 1.526
_exptl_crystal_description block
_exptl_crystal_F_000 1224
_exptl_crystal_size_max 0.210
_exptl_crystal_size_mid 0.180
_exptl_crystal_size_min 0.170
_refine_diff_density_max 0.392
_refine_diff_density_min -0.389
_refine_ls_abs_structure_details
;
Flack <i>x</i> determined using 1752 quotients [(I+)-(I-)]/[(I+)+(I-)]
(Parsons <i>et al.</i>,  2013)
;
_refine_ls_abs_structure_Flack -0.012(8)
_refine_ls_extinction_method none
_refine_ls_goodness_of_fit_ref 1.054
_refine_ls_hydrogen_treatment constr
_refine_ls_matrix_type full
_refine_ls_number_parameters 346
_refine_ls_number_reflns 4952
_refine_ls_number_restraints 0
_refine_ls_restrained_S_all 1.054
_refine_ls_R_factor_all 0.0401
_refine_ls_R_factor_gt 0.0294
_refine_ls_shift/su_max 0.000
_refine_ls_shift/su_mean 0.000
_refine_ls_structure_factor_coef Fsqd
_refine_ls_weighting_details 'w=1/[\s^2^(Fo^2^)+(0.0280P)^2^+0.9061P] where P=(Fo^2^+2Fc^2^)/3'
_refine_ls_weighting_scheme calc
_refine_ls_wR_factor_gt 0.0572
_refine_ls_wR_factor_ref 0.0601
_reflns_number_gt 4412
_reflns_number_total 4952
_reflns_threshold_expression 'I > 2\s(I)'
_cod_data_source_file qf3049sup1.cif
_cod_data_source_block I
_cod_database_code 2022578
_shelx_space_group_comment
;
The symmetry employed for this shelxl refinement is uniquely defined
by the following loop, which should always be used as a source of
symmetry information in preference to the above space-group names.
They are only intended as comments.
;
_shelx_estimated_absorpt_t_min 0.838
_shelx_estimated_absorpt_t_max 0.866
_shelxl_version_number 2.014

loop_
_space_group_symop_operation_xyz
'x, y, z'
'-x+1/2, -y, z+1/2'
'-x, y+1/2, -z+1/2'
'x+1/2, -y+1/2, -z'

loop_
_atom_site_type_symbol
_atom_site_label
_atom_site_fract_x
_atom_site_fract_y
_atom_site_fract_z
_atom_site_U_iso_or_equiv
_atom_site_adp_type
_atom_site_calc_flag
_atom_site_occupancy
_atom_site_disorder_assembly
_atom_site_disorder_group
Cd Cd1 0.76997(2) 0.85622(3) 0.49328(2) 0.04221(10) Uani d 1 . .
O O3 0.3839(2) 1.4463(4) 0.50432(16) 0.0609(8) Uani d 1 . .
O O2 0.6831(2) 0.9491(4) 0.41304(15) 0.0618(9) Uani d 1 . .
O O4 0.3698(2) 1.5905(3) 0.42217(14) 0.0590(9) Uani d 1 . .
N N2 0.6548(2) 0.4622(4) 0.60115(18) 0.0485(9) Uani d 1 . .
N N3 0.6398(3) -0.4639(4) 0.87442(18) 0.0506(9) Uani d 1 . .
O O1 0.6420(2) 1.0429(4) 0.50271(17) 0.0669(9) Uani d 1 . .
C C11 0.7264(3) 0.5540(5) 0.58515(19) 0.0463(10) Uani d 1 . .
N N1 0.6984(3) 0.6654(4) 0.54809(19) 0.0587(10) Uani d 1 . .
C C3 0.5196(3) 1.2578(4) 0.4450(2) 0.0401(9) Uani d 1 . .
H H3 0.5158 1.2490 0.4884 0.048 Uiso calc 1 . .
C C4 0.4676(3) 1.3693(5) 0.41426(17) 0.0382(9) Uani d 1 . .
C C8 0.4040(3) 1.4760(5) 0.4493(2) 0.0405(10) Uani d 1 . .
N N4 0.6642(3) -0.6708(4) 0.93137(19) 0.0581(10) Uani d 1 . .
C C1 0.6373(3) 1.0435(5) 0.4452(2) 0.0451(10) Uani d 1 . .
C C2 0.5769(3) 1.1596(5) 0.41186(18) 0.0404(9) Uani d 1 . .
C C16 0.5983(3) 0.1887(5) 0.7286(2) 0.0504(11) Uani d 1 . .
H H16 0.5585 0.1833 0.7628 0.060 Uiso calc 1 . .
C C23 0.6525(3) -0.3319(5) 0.83427(18) 0.0439(10) Uani d 1 . .
C C5 0.4729(3) 1.3790(5) 0.35004(19) 0.0473(10) Uani d 1 . .
H H5 0.4378 1.4539 0.3292 0.057 Uiso calc 1 . .
C C24 0.6471(3) -0.1867(5) 0.8600(2) 0.0462(11) Uani d 1 . .
H H24 0.6414 -0.1745 0.9032 0.055 Uiso calc 1 . .
C C14 0.6557(3) 0.3264(4) 0.64043(19) 0.0450(10) Uani d 1 . .
C C27 0.6998(3) -0.5800(5) 0.8892(2) 0.0518(12) Uani d 1 . .
C C7 0.5809(3) 1.1716(5) 0.3474(2) 0.0487(11) Uani d 1 . .
H H7 0.6194 1.1044 0.3251 0.058 Uiso calc 1 . .
C C25 0.6501(3) -0.0586(5) 0.82140(19) 0.0456(10) Uani d 1 . .
H H25 0.6455 0.0405 0.8390 0.055 Uiso calc 1 . .
C C19 0.7127(3) 0.2053(5) 0.6267(2) 0.0546(12) Uani d 1 . .
H H19 0.7505 0.2096 0.5914 0.066 Uiso calc 1 . .
C C18 0.7145(3) 0.0755(5) 0.6653(2) 0.0542(12) Uani d 1 . .
H H18 0.7541 -0.0071 0.6561 0.065 Uiso calc 1 . .
C C17 0.6583(3) 0.0675(5) 0.71682(19) 0.0444(10) Uani d 1 . .
C C20 0.6595(3) -0.0721(5) 0.75843(19) 0.0433(10) Uani d 1 . .
C C15 0.5963(3) 0.3185(5) 0.6900(2) 0.0538(12) Uani d 1 . .
H H15 0.5550 0.3996 0.6978 0.065 Uiso calc 1 . .
C C12 0.6062(4) 0.6397(8) 0.5385(3) 0.093(2) Uani d 1 . .
H H12 0.5682 0.7003 0.5130 0.112 Uiso calc 1 . .
C C29 0.5636(4) -0.4819(7) 0.9116(3) 0.0817(18) Uani d 1 . .
H H29 0.5113 -0.4187 0.9126 0.098 Uiso calc 1 . .
C C6 0.5295(3) 1.2800(5) 0.3155(2) 0.0557(12) Uani d 1 . .
C C10 0.8216(3) 0.5335(7) 0.6075(3) 0.0710(17) Uani d 1 . .
H H10A 0.8534 0.4608 0.5808 0.107 Uiso calc 1 . .
H H10B 0.8207 0.4940 0.6496 0.107 Uiso calc 1 . .
H H10C 0.8531 0.6323 0.6067 0.107 Uiso calc 1 . .
C C21 0.6684(4) -0.2212(5) 0.7336(2) 0.0644(14) Uani d 1 . .
H H21 0.6758 -0.2337 0.6906 0.077 Uiso calc 1 . .
C C13 0.5785(4) 0.5157(7) 0.5708(3) 0.0820(19) Uani d 1 . .
H H13 0.5190 0.4740 0.5724 0.098 Uiso calc 1 . .
C C28 0.5796(4) -0.6079(7) 0.9459(3) 0.089(2) Uani d 1 . .
H H28 0.5390 -0.6481 0.9757 0.107 Uiso calc 1 . .
C C26 0.7925(4) -0.5929(8) 0.8617(3) 0.105(3) Uani d 1 . .
H H26A 0.8290 -0.6644 0.8861 0.157 Uiso calc 1 . .
H H26B 0.8216 -0.4920 0.8616 0.157 Uiso calc 1 . .
H H26C 0.7876 -0.6308 0.8194 0.157 Uiso calc 1 . .
C C22 0.6664(4) -0.3504(6) 0.7715(2) 0.0639(13) Uani d 1 . .
H H22 0.6745 -0.4496 0.7546 0.077 Uiso calc 1 . .
C C9 0.5346(5) 1.2942(8) 0.2456(3) 0.099(2) Uani d 1 . .
H H9A 0.5414 1.4022 0.2342 0.149 Uiso calc 1 . .
H H9B 0.4788 1.2536 0.2273 0.149 Uiso calc 1 . .
H H9C 0.5868 1.2360 0.2303 0.149 Uiso calc 1 . .

loop_
_atom_site_aniso_label
_atom_site_aniso_U_11
_atom_site_aniso_U_22
_atom_site_aniso_U_33
_atom_site_aniso_U_12
_atom_site_aniso_U_13
_atom_site_aniso_U_23
Cd1 0.04896(17) 0.02868(14) 0.04900(16) -0.00104(12) -0.00378(13) 0.00034(13)
O3 0.0620(18) 0.0681(19) 0.053(2) 0.0265(15) 0.0113(17) 0.0081(19)
O2 0.072(2) 0.0473(19) 0.066(2) 0.0248(18) -0.0011(17) -0.0002(16)
O4 0.079(2) 0.0407(18) 0.0573(18) 0.0243(16) 0.0026(16) 0.0051(14)
N2 0.044(2) 0.0338(19) 0.068(2) -0.0037(17) -0.0050(18) 0.0072(17)
N3 0.052(2) 0.038(2) 0.061(2) 0.0016(18) 0.0073(19) 0.0085(18)
O1 0.076(2) 0.066(2) 0.059(2) 0.0308(16) -0.0053(19) 0.008(2)
C11 0.045(2) 0.034(2) 0.060(2) -0.001(2) -0.007(2) 0.0045(19)
N1 0.048(2) 0.045(2) 0.083(3) -0.0003(18) -0.0079(19) 0.024(2)
C3 0.040(2) 0.037(2) 0.044(2) 0.0007(19) 0.0027(18) 0.0027(18)
C4 0.037(2) 0.032(2) 0.046(2) 0.0001(19) -0.0014(16) 0.0003(19)
C8 0.035(2) 0.038(2) 0.049(3) -0.0043(19) -0.0053(19) -0.0033(19)
N4 0.055(2) 0.044(2) 0.075(3) 0.0002(19) 0.011(2) 0.020(2)
C1 0.038(2) 0.035(2) 0.062(3) -0.0015(19) 0.001(2) 0.002(2)
C2 0.037(2) 0.032(2) 0.052(2) -0.003(2) 0.0004(17) 0.002(2)
C16 0.051(3) 0.038(3) 0.062(3) 0.002(2) 0.009(2) 0.0031(19)
C23 0.049(2) 0.035(2) 0.047(2) 0.001(2) 0.0004(18) 0.0072(19)
C5 0.053(2) 0.039(2) 0.050(2) 0.008(2) -0.0038(19) 0.008(2)
C24 0.056(3) 0.043(3) 0.040(2) 0.004(2) 0.003(2) 0.0011(18)
C14 0.052(2) 0.029(2) 0.054(2) -0.0046(19) -0.005(2) 0.0051(18)
C27 0.053(3) 0.036(2) 0.066(3) 0.005(2) 0.010(2) 0.015(2)
C7 0.050(3) 0.041(3) 0.055(3) 0.009(2) 0.003(2) -0.004(2)
C25 0.057(3) 0.031(2) 0.049(3) 0.001(2) 0.000(2) -0.0063(19)
C19 0.071(3) 0.040(2) 0.053(2) 0.005(2) 0.017(3) 0.005(2)
C18 0.065(3) 0.035(2) 0.063(3) 0.012(2) 0.019(2) 0.0052(19)
C17 0.053(3) 0.033(2) 0.048(2) -0.001(2) -0.001(2) -0.0009(18)
C20 0.052(2) 0.033(2) 0.045(2) -0.001(2) 0.001(2) -0.0013(18)
C15 0.046(3) 0.042(3) 0.073(3) 0.005(2) 0.002(2) 0.001(2)
C12 0.053(3) 0.084(4) 0.142(6) 0.005(3) -0.016(3) 0.061(4)
C29 0.054(3) 0.075(4) 0.116(5) 0.014(3) 0.025(3) 0.035(3)
C6 0.071(3) 0.051(3) 0.045(3) 0.007(3) 0.001(2) 0.002(2)
C10 0.055(3) 0.057(3) 0.100(4) -0.012(3) -0.018(3) 0.024(3)
C21 0.113(4) 0.039(2) 0.042(2) 0.000(3) 0.010(3) -0.003(2)
C13 0.042(3) 0.077(4) 0.128(5) -0.008(3) -0.014(3) 0.043(4)
C28 0.064(4) 0.082(4) 0.121(5) 0.011(3) 0.031(3) 0.054(4)
C26 0.079(4) 0.086(5) 0.149(6) 0.032(3) 0.049(4) 0.067(4)
C22 0.104(4) 0.028(2) 0.059(3) 0.003(3) 0.002(2) -0.006(2)
C9 0.146(6) 0.102(5) 0.049(3) 0.047(4) 0.012(3) 0.007(3)

loop_
_atom_type_symbol
_atom_type_description
_atom_type_scat_dispersion_real
_atom_type_scat_dispersion_imag
_atom_type_scat_source
C C 0.0033 0.0016 'International Tables Vol C Tables 4.2.6.8 and 6.1.1.4'
H H 0.0000 0.0000 'International Tables Vol C Tables 4.2.6.8 and 6.1.1.4'
Cd Cd -0.8075 1.2024 'International Tables Vol C Tables 4.2.6.8 and 6.1.1.4'
N N 0.0061 0.0033 'International Tables Vol C Tables 4.2.6.8 and 6.1.1.4'
O O 0.0106 0.0060 'International Tables Vol C Tables 4.2.6.8 and 6.1.1.4'

loop_
_geom_angle_atom_site_label_1
_geom_angle_atom_site_label_2
_geom_angle_atom_site_label_3
_geom_angle_site_symmetry_1
_geom_angle_site_symmetry_3
_geom_angle
_geom_angle_publ_flag
N1 Cd1 O2 . . 113.02(13) ?
N1 Cd1 N4 . 2_654 89.26(16) ?
O2 Cd1 N4 . 2_654 92.18(13) ?
N1 Cd1 O4 . 4_576 91.37(13) ?
O2 Cd1 O4 . 4_576 148.21(12) ?
N4 Cd1 O4 2_654 4_576 108.90(13) ?
N1 Cd1 O3 . 4_576 145.67(13) ?
O2 Cd1 O3 . 4_576 98.71(12) ?
N4 Cd1 O3 2_654 4_576 102.76(13) ?
O4 Cd1 O3 4_576 4_576 54.35(11) ?
N1 Cd1 O1 . . 94.81(13) ?
O2 Cd1 O1 . . 54.25(11) ?
N4 Cd1 O1 2_654 . 144.91(13) ?
O4 Cd1 O1 4_576 . 105.83(12) ?
O3 Cd1 O1 4_576 . 93.28(12) ?
N1 Cd1 C1 . . 107.51(13) ?
O2 Cd1 C1 . . 27.39(12) ?
N4 Cd1 C1 2_654 . 119.39(14) ?
O4 Cd1 C1 4_576 . 127.65(12) ?
O3 Cd1 C1 4_576 . 94.48(12) ?
O1 Cd1 C1 . . 27.04(12) ?
N1 Cd1 C8 . 4_576 118.50(14) ?
O2 Cd1 C8 . 4_576 123.53(13) ?
N4 Cd1 C8 2_654 4_576 109.54(12) ?
O4 Cd1 C8 4_576 4_576 27.28(11) ?
O3 Cd1 C8 4_576 4_576 27.17(12) ?
O1 Cd1 C8 . 4_576 99.00(12) ?
C1 Cd1 C8 . 4_576 111.41(13) ?
C8 O3 Cd1 . 4_476 92.1(3) ?
C1 O2 Cd1 . . 96.1(3) ?
C8 O4 Cd1 . 4_476 92.3(3) ?
C11 N2 C13 . . 107.9(4) ?
C11 N2 C14 . . 128.1(4) ?
C13 N2 C14 . . 124.0(4) ?
C27 N3 C29 . . 107.3(4) ?
C27 N3 C23 . . 129.5(4) ?
C29 N3 C23 . . 122.7(4) ?
C1 O1 Cd1 . . 87.8(3) ?
N1 C11 N2 . . 110.1(4) ?
N1 C11 C10 . . 125.2(4) ?
N2 C11 C10 . . 124.7(4) ?
C11 N1 C12 . . 106.0(4) ?
C11 N1 Cd1 . . 134.5(3) ?
C12 N1 Cd1 . . 119.0(3) ?
C2 C3 C4 . . 120.4(4) ?
C2 C3 H3 . . 119.8 ?
C4 C3 H3 . . 119.8 ?
C5 C4 C3 . . 119.0(4) ?
C5 C4 C8 . . 119.7(4) ?
C3 C4 C8 . . 121.3(4) ?
O3 C8 O4 . . 120.8(4) ?
O3 C8 C4 . . 119.5(4) ?
O4 C8 C4 . . 119.6(4) ?
O3 C8 Cd1 . 4_476 60.7(2) ?
O4 C8 Cd1 . 4_476 60.4(2) ?
C4 C8 Cd1 . 4_476 172.1(3) ?
C27 N4 C28 . . 106.0(4) ?
C27 N4 Cd1 . 2_655 131.0(3) ?
C28 N4 Cd1 . 2_655 121.1(3) ?
O1 C1 O2 . . 121.1(4) ?
O1 C1 C2 . . 120.5(4) ?
O2 C1 C2 . . 118.4(4) ?
O1 C1 Cd1 . . 65.1(2) ?
O2 C1 Cd1 . . 56.6(2) ?
C2 C1 Cd1 . . 170.0(3) ?
C3 C2 C7 . . 119.5(4) ?
C3 C2 C1 . . 120.7(4) ?
C7 C2 C1 . . 119.8(4) ?
C17 C16 C15 . . 120.7(4) ?
C17 C16 H16 . . 119.7 ?
C15 C16 H16 . . 119.7 ?
C24 C23 C22 . . 120.7(4) ?
C24 C23 N3 . . 118.2(4) ?
C22 C23 N3 . . 121.0(4) ?
C4 C5 C6 . . 121.7(4) ?
C4 C5 H5 . . 119.2 ?
C6 C5 H5 . . 119.2 ?
C23 C24 C25 . . 119.1(4) ?
C23 C24 H24 . . 120.5 ?
C25 C24 H24 . . 120.5 ?
C19 C14 C15 . . 120.8(4) ?
C19 C14 N2 . . 119.9(4) ?
C15 C14 N2 . . 119.2(4) ?
N4 C27 N3 . . 110.3(4) ?
N4 C27 C26 . . 126.5(4) ?
N3 C27 C26 . . 123.1(4) ?
C6 C7 C2 . . 121.5(4) ?
C6 C7 H7 . . 119.2 ?
C2 C7 H7 . . 119.2 ?
C20 C25 C24 . . 122.0(4) ?
C20 C25 H25 . . 119.0 ?
C24 C25 H25 . . 119.0 ?
C14 C19 C18 . . 119.8(4) ?
C14 C19 H19 . . 120.1 ?
C18 C19 H19 . . 120.1 ?
C17 C18 C19 . . 120.5(4) ?
C17 C18 H18 . . 119.8 ?
C19 C18 H18 . . 119.8 ?
C18 C17 C16 . . 118.9(4) ?
C18 C17 C20 . . 120.8(4) ?
C16 C17 C20 . . 120.3(4) ?
C25 C20 C21 . . 117.7(4) ?
C25 C20 C17 . . 121.4(4) ?
C21 C20 C17 . . 120.8(4) ?
C14 C15 C16 . . 119.3(4) ?
C14 C15 H15 . . 120.4 ?
C16 C15 H15 . . 120.4 ?
C13 C12 N1 . . 110.2(5) ?
C13 C12 H12 . . 124.9 ?
N1 C12 H12 . . 124.9 ?
C28 C29 N3 . . 105.8(5) ?
C28 C29 H29 . . 127.1 ?
N3 C29 H29 . . 127.1 ?
C7 C6 C5 . . 117.9(4) ?
C7 C6 C9 . . 121.5(4) ?
C5 C6 C9 . . 120.5(4) ?
C11 C10 H10A . . 109.5 ?
C11 C10 H10B . . 109.5 ?
H10A C10 H10B . . 109.5 ?
C11 C10 H10C . . 109.5 ?
H10A C10 H10C . . 109.5 ?
H10B C10 H10C . . 109.5 ?
C22 C21 C20 . . 121.0(4) ?
C22 C21 H21 . . 119.5 ?
C20 C21 H21 . . 119.5 ?
C12 C13 N2 . . 105.8(4) ?
C12 C13 H13 . . 127.1 ?
N2 C13 H13 . . 127.1 ?
C29 C28 N4 . . 110.5(5) ?
C29 C28 H28 . . 124.8 ?
N4 C28 H28 . . 124.8 ?
C27 C26 H26A . . 109.5 ?
C27 C26 H26B . . 109.5 ?
H26A C26 H26B . . 109.5 ?
C27 C26 H26C . . 109.5 ?
H26A C26 H26C . . 109.5 ?
H26B C26 H26C . . 109.5 ?
C23 C22 C21 . . 119.3(4) ?
C23 C22 H22 . . 120.4 ?
C21 C22 H22 . . 120.4 ?
C6 C9 H9A . . 109.5 ?
C6 C9 H9B . . 109.5 ?
H9A C9 H9B . . 109.5 ?
C6 C9 H9C . . 109.5 ?
H9A C9 H9C . . 109.5 ?
H9B C9 H9C . . 109.5 ?

loop_
_geom_bond_atom_site_label_1
_geom_bond_atom_site_label_2
_geom_bond_site_symmetry_2
_geom_bond_distance
_geom_bond_publ_flag
Cd1 N1 . 2.258(4) ?
Cd1 O2 . 2.265(3) ?
Cd1 N4 2_654 2.272(4) ?
Cd1 O4 4_576 2.352(3) ?
Cd1 O3 4_576 2.359(3) ?
Cd1 O1 . 2.450(3) ?
Cd1 C1 . 2.699(4) ?
Cd1 C8 4_576 2.702(4) ?
O3 C8 . 1.235(5) ?
O3 Cd1 4_476 2.359(3) ?
O2 C1 . 1.249(5) ?
O4 C8 . 1.239(5) ?
O4 Cd1 4_476 2.352(3) ?
N2 C11 . 1.342(6) ?
N2 C13 . 1.357(6) ?
N2 C14 . 1.431(5) ?
N3 C27 . 1.355(6) ?
N3 C29 . 1.364(6) ?
N3 C23 . 1.429(5) ?
O1 C1 . 1.228(6) ?
C11 N1 . 1.301(5) ?
C11 C10 . 1.466(6) ?
N1 C12 . 1.365(6) ?
C3 C2 . 1.375(6) ?
C3 C4 . 1.379(5) ?
C3 H3 . 0.9300 ?
C4 C5 . 1.374(5) ?
C4 C8 . 1.495(6) ?
C8 Cd1 4_476 2.702(4) ?
N4 C27 . 1.295(5) ?
N4 C28 . 1.371(6) ?
N4 Cd1 2_655 2.272(4) ?
C1 C2 . 1.501(6) ?
C2 C7 . 1.378(6) ?
C16 C17 . 1.375(6) ?
C16 C15 . 1.382(6) ?
C16 H16 . 0.9300 ?
C23 C24 . 1.360(6) ?
C23 C22 . 1.361(6) ?
C5 C6 . 1.388(6) ?
C5 H5 . 0.9300 ?
C24 C25 . 1.371(6) ?
C24 H24 . 0.9300 ?
C14 C19 . 1.355(6) ?
C14 C15 . 1.362(6) ?
C27 C26 . 1.465(7) ?
C7 C6 . 1.369(6) ?
C7 H7 . 0.9300 ?
C25 C20 . 1.354(6) ?
C25 H25 . 0.9300 ?
C19 C18 . 1.383(6) ?
C19 H19 . 0.9300 ?
C18 C17 . 1.367(6) ?
C18 H18 . 0.9300 ?
C17 C20 . 1.488(6) ?
C20 C21 . 1.387(6) ?
C15 H15 . 0.9300 ?
C12 C13 . 1.327(8) ?
C12 H12 . 0.9300 ?
C29 C28 . 1.322(8) ?
C29 H29 . 0.9300 ?
C6 C9 . 1.497(7) ?
C10 H10A . 0.9600 ?
C10 H10B . 0.9600 ?
C10 H10C . 0.9600 ?
C21 C22 . 1.369(6) ?
C21 H21 . 0.9300 ?
C13 H13 . 0.9300 ?
C28 H28 . 0.9300 ?
C26 H26A . 0.9600 ?
C26 H26B . 0.9600 ?
C26 H26C . 0.9600 ?
C22 H22 . 0.9300 ?
C9 H9A . 0.9600 ?
C9 H9B . 0.9600 ?
C9 H9C . 0.9600 ?

_cod_database_fobs_code 2022578
